data_2100250
loop_
_publ_author_name
'Redhammer, G. J.'
'Tippelt, G.'
'Merz, M.'
'Roth, G.'
'Treutmann, W.'
'Amthauer, G.'

_publ_section_title
;
 Structure of the clinopyroxene-type compound CaCuGe~2~O~6~ between 15
 and 800K
;
_journal_coeditor_code WS5021
_journal_issue 4
_journal_name_full 'Acta Crystallographica Section B'
_journal_page_first 367
_journal_page_last 380
_journal_paper_doi 10.1107/S0108768105013455
_journal_volume 61
_journal_year 2005
_chemical_formula_moiety 'Ca Cu Ge2 O6'
_chemical_formula_sum 'Ca Cu Ge2 O6'
_chemical_formula_weight 344.8
_space_group_IT_number 14
_symmetry_cell_setting monoclinic
_symmetry_space_group_name_Hall '-P 2ybc'
_symmetry_space_group_name_H-M 'P 1 21/c 1'
_audit_creation_method 'WinGX routine CIF_UPDATE'
_cell_angle_alpha 90
_cell_angle_beta 105.702(12)
_cell_angle_gamma 90
_cell_formula_units_Z 4
_cell_length_a 10.1957(12)
_cell_length_b 9.2123(7)
_cell_length_c 5.2142(6)
_cell_measurement_reflns_used 2661
_cell_measurement_temperature 361(2)
_cell_measurement_theta_max 27.69
_cell_measurement_theta_min 2.12
_cell_volume 471.47(9)
_computing_cell_refinement 'Stoe X-Area (Stoe & Cie, 1998)'
_computing_data_collection 'Stoe X-Area (Stoe & Cie, 1998)'
_computing_data_reduction 'Stoe X-Area (Stoe & Cie, 1998)'
_computing_molecular_graphics 'Diamond 2.0e (Berndt & Brandenburg, 1996)'
_computing_publication_material 'WinGX 1.64.05 (Farrugia, 1999)'
_computing_structure_refinement 'SHELXL-97 (Sheldrick, 1997)'
_computing_structure_solution 'SHELXS-97 (Sheldrick, 1997)'
_diffrn_ambient_temperature 100
_diffrn_detector_area_resol_mean 6.67
_diffrn_measured_fraction_theta_full 0.922
_diffrn_measured_fraction_theta_max 0.922
_diffrn_measurement_device '1-circle goniometer'
_diffrn_measurement_device_type 'STOE IPDS 1'
_diffrn_measurement_method 'rotation method'
_diffrn_radiation_monochromator 'plane graphite'
_diffrn_radiation_type 'Mo K\a'
_diffrn_radiation_wavelength 0.71073
_diffrn_reflns_av_R_equivalents 0.0488
_diffrn_reflns_limit_h_max 13
_diffrn_reflns_limit_h_min -13
_diffrn_reflns_limit_k_max 12
_diffrn_reflns_limit_k_min -11
_diffrn_reflns_limit_l_max 6
_diffrn_reflns_limit_l_min -6
_diffrn_reflns_number 3763
_diffrn_reflns_theta_full 27.92
_diffrn_reflns_theta_max 27.92
_diffrn_reflns_theta_min 3.03
_diffrn_standards_decay_% 0
_diffrn_standards_interval_count 0
_diffrn_standards_interval_time 0
_diffrn_standards_number 0
_exptl_absorpt_coefficient_mu 18.177
_exptl_absorpt_correction_T_max 0.152
_exptl_absorpt_correction_T_min 0.089
_exptl_absorpt_correction_type empirical
_exptl_absorpt_process_details 'X-SHAPE (Stoe & Cie, 1996)'
_exptl_crystal_colour 'pale green'
_exptl_crystal_density_diffrn 4.858
_exptl_crystal_density_method 'not measured'
_exptl_crystal_description cuboid
_exptl_crystal_F_000 644
_exptl_crystal_size_max 0.14
_exptl_crystal_size_mid 0.13
_exptl_crystal_size_min 0.10
_refine_diff_density_max 0.932
_refine_diff_density_min -1.088
_refine_ls_extinction_coef 0.0081(7)
_refine_ls_extinction_expression Fc^*^=kFc[1+0.001xFc^2^\l^3^/sin(2\q)]^-1/4^
_refine_ls_extinction_method SHELXL
_refine_ls_goodness_of_fit_ref 1.106
_refine_ls_hydrogen_treatment none
_refine_ls_matrix_type full
_refine_ls_number_parameters 92
_refine_ls_number_reflns 1040
_refine_ls_number_restraints 3
_refine_ls_restrained_S_all 1.105
_refine_ls_R_factor_gt 0.0381
_refine_ls_shift/su_max 0
_refine_ls_structure_factor_coef Fsqd
_refine_ls_weighting_details 'calc w=1/[\s^2^(Fo^2^)+(0.0263P)^2^+2.7574P] where P=(Fo^2^+2Fc^2^)/3'
_refine_ls_weighting_scheme calc
_refine_ls_wR_factor_ref 0.0727
_reflns_number_gt 820
_reflns_number_total 1040
_reflns_threshold_expression >2sigma(I)
_cod_data_source_file ws5021.cif
_cod_data_source_block cacu_361K
_cod_original_sg_symbol_H-M 'P 21/c'
_cod_database_code 2100250

loop_
_symmetry_equiv_pos_as_xyz
'x, y, z'
'-x, y+1/2, -z+1/2'
'-x, -y, -z'
'x, -y-1/2, z-1/2'

loop_
_atom_site_label
_atom_site_fract_x
_atom_site_fract_y
_atom_site_fract_z
_atom_site_U_iso_or_equiv
_atom_site_adp_type
_atom_site_calc_flag
_atom_site_refinement_flags
_atom_site_occupancy
_atom_site_disorder_assembly
_atom_site_disorder_group
_atom_site_type_symbol
Ca 0.28273(15) 0.45246(16) 0.8078(3) 0.0090(3) Uani d . 1 . . Ca
Cu 0.22776(9) 0.66124(10) 0.25611(17) 0.0077(2) Uani d D 1 . . Cu
GeA 0.04904(7) 0.34912(8) 0.20980(15) 0.0054(2) Uani d . 1 . . Ge
GeB 0.49081(7) 0.35070(8) 0.39921(16) 0.0066(2) Uani d . 1 . . Ge
O1A -0.1265(5) 0.3612(6) 0.1156(11) 0.0095(10) Uani d . 1 . . O
O1B 0.6585(4) 0.3202(5) 0.3794(4) 0.0072(10) Uani d . 1 . . O
O2A 0.1454(5) 0.4892(4) 0.3758(10) 0.0117(12) Uani d D 1 . . O
O2B 0.4321(3) 0.5218(5) 0.2606(11) 0.0110(11) Uani d D 1 . . O
O3A 0.1038(5) 0.1951(5) 0.4218(11) 0.0090(11) Uani d . 1 . . O
O3B 0.4004(5) 0.2521(6) 0.5889(11) 0.0093(11) Uani d . 1 . . O

loop_
_atom_site_aniso_label
_atom_site_aniso_U_11
_atom_site_aniso_U_22
_atom_site_aniso_U_33
_atom_site_aniso_U_12
_atom_site_aniso_U_13
_atom_site_aniso_U_23
Ca 0.0106(7) 0.0083(6) 0.0076(7) -0.0001(6) 0.0019(6) 0.0011(6)
Cu 0.0090(4) 0.0075(4) 0.0055(5) -0.0016(3) -0.0003(3) 0.0002(3)
GeA 0.0049(3) 0.0059(3) 0.0046(4) -0.0009(3) 0.0001(3) -0.0002(3)
GeB 0.0065(4) 0.0052(4) 0.0086(4) 0.0007(3) 0.0030(3) 0.0014(3)
O1A 0.005(2) 0.014(3) 0.009(3) 0.003(2) 0.001(2) -0.002(2)
O1B 0.006(2) 0.008(2) 0.007(3) 0.0006(17) 0.001(2) -0.0026(18)
O2A 0.015(3) 0.010(3) 0.008(3) -0.0069(19) -0.001(2) -0.002(2)
O2B 0.019(3) 0.006(2) 0.007(3) 0.001(2) 0.002(2) 0.0016(19)
O3A 0.011(3) 0.010(3) 0.006(3) 0.0042(18) 0.004(2) 0.0030(19)
O3B 0.008(2) 0.012(3) 0.008(3) -0.0016(19) 0.002(2) 0.002(2)

loop_
_atom_type_symbol
_atom_type_description
_atom_type_scat_dispersion_real
_atom_type_scat_dispersion_imag
_atom_type_scat_source
Ca Ca 0.2262 0.3064 'International Tables Vol C Tables 4.2.6.8 and 6.1.1.4'
Cu Cu 0.3201 1.2651 'International Tables Vol C Tables 4.2.6.8 and 6.1.1.4'
Ge Ge 0.1547 1.8001 'International Tables Vol C Tables 4.2.6.8 and 6.1.1.4'
O O 0.0106 0.006 'International Tables Vol C Tables 4.2.6.8 and 6.1.1.4'

loop_
_geom_angle_atom_site_label_1
_geom_angle_atom_site_label_2
_geom_angle_atom_site_label_3
_geom_angle_site_symmetry_1
_geom_angle_site_symmetry_3
_geom_angle
O2A Ca O1A . 3_566 78.97(19)
O2A Ca O1B . 3_666 68.86(7)
O1A Ca O1B 3_566 3_666 72.90(19)
O2A Ca O3A . 4_566 91.29(14)
O1A Ca O3A 3_566 4_566 77.94(19)
O1B Ca O3A 3_666 4_566 147.20(18)
O2A Ca O3B . 4_566 138.30(18)
O1A Ca O3B 3_566 4_566 131.8(2)
O1B Ca O3B 3_666 4_566 138.64(17)
O3A Ca O3B 4_566 4_566 73.25(18)
O2A Ca O2B . 1_556 156.95(16)
O1A Ca O2B 3_566 1_556 85.65(13)
O1B Ca O2B 3_666 1_556 90.32(14)
O3A Ca O2B 4_566 1_556 102.26(18)
O3B Ca O2B 4_566 1_556 64.36(16)
O2A Ca O3B . . 84.71(19)
O1A Ca O3B 3_566 . 163.45(18)
O1B Ca O3B 3_666 . 103.76(18)
O3A Ca O3B 4_566 . 99.89(18)
O3B Ca O3B 4_566 . 61.26(7)
O2B Ca O3B 1_556 . 110.74(13)
O2A Ca O2B . 3_666 102.66(16)
O1A Ca O2B 3_566 3_666 130.66(16)
O1B Ca O2B 3_666 3_666 62.70(15)
O3A Ca O2B 4_566 3_666 149.80(16)
O3B Ca O2B 4_566 3_666 78.67(17)
O2B Ca O2B 1_556 3_666 74.63(17)
O3B Ca O2B . 3_666 55.83(15)
O2A Ca Cu . 1_556 116.19(15)
O1A Ca Cu 3_566 1_556 37.50(12)
O1B Ca Cu 3_666 1_556 83.52(11)
O3A Ca Cu 4_566 1_556 82.41(14)
O3B Ca Cu 4_566 1_556 100.20(14)
O2B Ca Cu 1_556 1_556 48.90(5)
O3B Ca Cu . 1_556 159.02(13)
O2B Ca Cu 3_666 1_556 113.77(11)
O2A Ca GeB . 3_666 84.03(8)
O1A Ca GeB 3_566 3_666 102.10(14)
O1B Ca GeB 3_666 3_666 30.92(12)
O3A Ca GeB 4_566 3_666 175.21(14)
O3B Ca GeB 4_566 3_666 109.67(14)
O2B Ca GeB 1_556 3_666 82.51(13)
O3B Ca GeB . 3_666 78.69(13)
O2B Ca GeB 3_666 3_666 31.81(9)
Cu Ca GeB 1_556 3_666 100.57(5)
O2A Ca GeB . 1_556 171.50(14)
O1A Ca GeB 3_566 1_556 108.80(13)
O1B Ca GeB 3_666 1_556 116.16(7)
O3A Ca GeB 4_566 1_556 87.13(13)
O3B Ca GeB 4_566 1_556 33.47(13)
O2B Ca GeB 1_556 1_556 30.92(10)
O3B Ca GeB . 1_556 87.34(12)
O2B Ca GeB 3_666 1_556 75.11(11)
Cu Ca GeB 1_556 1_556 71.89(4)
GeB Ca GeB 3_666 1_556 97.35(4)
O2A Ca Cu . . 34.66(5)
O1A Ca Cu 3_566 . 76.96(14)
O1B Ca Cu 3_666 . 34.62(4)
O3A Ca Cu 4_566 . 123.66(13)
O3B Ca Cu 4_566 . 151.09(15)
O2B Ca Cu 1_556 . 124.89(14)
O3B Ca Cu . . 91.16(13)
O2B Ca Cu 3_666 . 78.40(11)
Cu Ca Cu 1_556 . 105.01(5)
GeB Ca Cu 3_666 . 52.05(3)
GeB Ca Cu 1_556 . 148.88(5)
O1A Cu O1B 3_565 3_666 175.7(2)
O1A Cu O2A 3_565 . 94.2(2)
O1B Cu O2A 3_666 . 87.3(2)
O1A Cu O1B 3_565 2_655 86.07(17)
O1B Cu O1B 3_666 2_655 91.72(15)
O2A Cu O1B . 2_655 170.2(2)
O1A Cu O1A 3_565 2 102.5(2)
O1B Cu O1A 3_666 2 80.88(19)
O2A Cu O1A . 2 106.8(2)
O1B Cu O1A 2_655 2 82.6(2)
O1A Cu GeB 3_565 3_666 140.41(16)
O1B Cu GeB 3_666 3_666 35.30(16)
O2A Cu GeB . 3_666 101.81(16)
O1B Cu GeB 2_655 3_666 72.35(7)
O1A Cu GeB 2 3_666 107.01(13)
O1A Cu Ca 3_565 1_554 50.01(16)
O1B Cu Ca 3_666 1_554 126.25(16)
O2A Cu Ca . 1_554 85.51(18)
O1B Cu Ca 2_655 1_554 87.23(13)
O1A Cu Ca 2 1_554 151.41(14)
GeB Cu Ca 3_666 1_554 95.12(4)
O1A Cu Ca 3_565 . 135.16(17)
O1B Cu Ca 3_666 . 45.67(15)
O2A Cu Ca . . 42.26(16)
O1B Cu Ca 2_655 . 134.61(5)
O1A Cu Ca 2 . 101.10(14)
GeB Cu Ca 3_666 . 63.24(3)
Ca Cu Ca 1_554 . 105.01(5)
O1A Cu Ca 3_565 4_575 102.08(17)
O1B Cu Ca 3_666 4_575 78.52(15)
O2A Cu Ca . 4_575 147.28(18)
O1B Cu Ca 2_655 4_575 41.32(14)
O1A Cu Ca 2 4_575 42.21(13)
GeB Cu Ca 3_666 4_575 83.40(3)
Ca Cu Ca 1_554 4_575 126.56(6)
Ca Cu Ca . 4_575 120.81(5)
O2A GeA O1A . . 120.4(3)
O2A GeA O3A . 4_565 109.3(2)
O1A GeA O3A . 4_565 108.1(2)
O2A GeA O3A . . 104.2(2)
O1A GeA O3A . . 110.6(3)
O3A GeA O3A 4_565 . 102.84(19)
O2A GeA Ca . . 35.40(14)
O1A GeA Ca . . 129.68(19)
O3A GeA Ca 4_565 . 121.23(17)
O3A GeA Ca . . 69.10(17)
O2A GeA Ca . 4_565 104.05(19)
O1A GeA Ca . 4_565 133.18(19)
O3A GeA Ca 4_565 4_565 66.32(17)
O3A GeA Ca . 4_565 38.65(19)
Ca GeA Ca . 4_565 79.58(4)
O1B GeB O2B . . 110.1(2)
O1B GeB O3B . . 127.6(2)
O2B GeB O3B . . 121.0(2)
O1B GeB O3B . 4_565 97.26(19)
O2B GeB O3B . 4_565 93.7(2)
O3B GeB O3B . 4_565 90.81(16)
O1B GeB O2B . 3_666 89.50(12)
O2B GeB O2B . 3_666 81.6(2)
O3B GeB O2B . 3_666 87.0(2)
O3B GeB O2B 4_565 3_666 172.80(17)
O1B GeB GeB . 3_666 101.62(15)
O2B GeB GeB . 3_666 44.97(18)
O3B GeB GeB . 3_666 105.85(19)
O3B GeB GeB 4_565 3_666 138.36(17)
O2B GeB GeB 3_666 3_666 36.66(12)
O1B GeB Cu . 3_666 39.66(6)
O2B GeB Cu . 3_666 116.63(16)
O3B GeB Cu . 3_666 102.00(17)
O3B GeB Cu 4_565 3_666 132.35(17)
O2B GeB Cu 3_666 3_666 54.85(4)
GeB GeB Cu 3_666 3_666 81.91(3)
O1B GeB Ca . 3_666 45.62(16)
O2B GeB Ca . 3_666 64.59(13)
O3B GeB Ca . 3_666 165.51(17)
O3B GeB Ca 4_565 3_666 102.45(19)
O2B GeB Ca 3_666 3_666 80.53(14)
GeB GeB Ca 3_666 3_666 67.88(4)
Cu GeB Ca 3_666 3_666 64.71(3)
O1B GeB Ca . 1_554 111.78(10)
O2B GeB Ca . 1_554 47.05(18)
O3B GeB Ca . 1_554 111.06(17)
O3B GeB Ca 4_565 1_554 46.67(17)
O2B GeB Ca 3_666 1_554 128.18(11)
GeB GeB Ca 3_666 1_554 91.74(4)
Cu GeB Ca 3_666 1_554 146.79(4)
Ca GeB Ca 3_666 1_554 82.65(4)
O1B GeB Ca . 4_565 115.56(16)
O2B GeB Ca . 4_565 122.38(15)
O3B GeB Ca . 4_565 43.27(18)
O3B GeB Ca 4_565 4_565 48.53(18)
O2B GeB Ca 3_666 4_565 130.12(15)
GeB GeB Ca 3_666 4_565 141.59(5)
Cu GeB Ca 3_666 4_565 120.88(4)
Ca GeB Ca 3_666 4_565 147.77(4)
Ca GeB Ca 1_554 4_565 83.56(5)
O1B GeB Ca . . 146.27(8)
O2B GeB Ca . . 79.46(14)
O3B GeB Ca . . 46.30(18)
O3B GeB Ca 4_565 . 114.75(18)
O2B GeB Ca 3_666 . 59.15(10)
GeB GeB Ca 3_666 . 61.53(4)
Cu GeB Ca 3_666 . 106.74(4)
Ca GeB Ca 3_666 . 129.41(3)
Ca GeB Ca 1_554 . 98.43(4)
Ca GeB Ca 4_565 . 81.42(5)
GeA O1A Cu . 3_565 120.5(3)
GeA O1A Cu . 2_545 112.2(3)
Cu O1A Cu 3_565 2_545 92.6(2)
GeA O1A Ca . 3_566 132.0(3)
Cu O1A Ca 3_565 3_566 92.50(19)
Cu O1A Ca 2_545 3_566 98.7(2)
GeB O1B Cu . 3_666 105.0(2)
GeB O1B Cu . 2_645 139.6(2)
Cu O1B Cu 3_666 2_645 98.74(17)
GeB O1B Ca . 3_666 103.5(2)
Cu O1B Ca 3_666 3_666 99.71(18)
Cu O1B Ca 2_645 3_666 104.1(2)
GeA O2A Cu . . 133.0(3)
GeA O2A Ca . . 119.50(15)
Cu O2A Ca . . 103.09(19)
GeB O2B GeB . 3_666 98.4(2)
GeB O2B Ca . 1_554 102.0(2)
GeB O2B Ca 3_666 1_554 158.16(14)
GeB O2B Ca . 3_666 83.60(8)
GeB O2B Ca 3_666 3_666 84.48(14)
Ca O2B Ca 1_554 3_666 105.37(16)
GeA O3A GeA 4_566 . 125.7(3)
GeA O3A Ca 4_566 4_565 119.7(2)
GeA O3A Ca . 4_565 114.4(3)
GeB O3B GeB . 4_566 121.9(3)
GeB O3B Ca . 4_565 107.5(3)
GeB O3B Ca 4_566 4_565 99.9(2)
GeB O3B Ca . . 104.5(2)
GeB O3B Ca 4_566 . 98.9(2)
Ca O3B Ca 4_565 . 125.8(2)

loop_
_geom_bond_atom_site_label_1
_geom_bond_atom_site_label_2
_geom_bond_site_symmetry_2
_geom_bond_distance
_geom_bond_publ_flag
Ca O2A . 2.332(5) ?
Ca O1A 3_566 2.448(5) ?
Ca O1B 3_666 2.452(5) ?
Ca O3A 4_566 2.473(6) ?
Ca O3B 4_566 2.487(6) ?
Ca O2B 1_556 2.521(6) ?
Ca O3B . 2.625(6) ?
Ca O2B 3_666 3.033(4) ?
Ca Cu 1_556 3.1917(19) ?
Ca GeB 3_666 3.3366(18) ?
Ca GeB 1_556 3.3687(18) ?
Ca Cu . 3.3786(18) ?
Cu O1A 3_565 1.945(5) ?
Cu O1B 3_666 1.9475(11) ?
Cu O2A . 1.9726(10) ?
Cu O1B 2_655 2.105(5) ?
Cu O1A 2 2.298(6) ?
Cu GeB 3_666 2.9469(12) ?
Cu Ca 1_554 3.1917(19) ?
Cu Ca 4_575 3.6012(17) ?
GeA O2A . 1.709(4) ?
GeA O1A . 1.726(5) ?
GeA O3A 4_565 1.785(6) ?
GeA O3A . 1.792(5) ?
GeA Ca 4_565 3.6052(17) ?
GeB O1B . 1.763(5) ?
GeB O2B . 1.770(4) ?
GeB O3B . 1.774(6) ?
GeB O3B 4_565 1.886(5) ?
GeB O2B 3_666 2.095(5) ?
GeB GeB 3_666 2.9325(16) ?
GeB Cu 3_666 2.9469(12) ?
GeB Ca 3_666 3.3366(18) ?
GeB Ca 1_554 3.3687(18) ?
GeB Ca 4_565 3.4614(17) ?
O1A Cu 3_565 1.945(5) ?
O1A Cu 2_545 2.298(6) ?
O1A Ca 3_566 2.448(5) ?
O1B Cu 3_666 1.9475(11) ?
O1B Cu 2_645 2.105(5) ?
O1B Ca 3_666 2.452(5) ?
O2B GeB 3_666 2.095(5) ?
O2B Ca 1_554 2.521(6) ?
O2B Ca 3_666 3.033(4) ?
O3A GeA 4_566 1.785(6) ?
O3A Ca 4_565 2.473(6) ?
O3B GeB 4_566 1.886(5) ?
O3B Ca 4_565 2.487(6) ?
